data_7235676
loop_
_publ_author_name
'Xu, Yao Yao'
'Wu, Xiang Xia'
'Wang, You You'
'Su, Xiu Mei'
'Liu, Shi Xin'
'Zhu, Zhao Zhou'
'Ding, Bin'
'Wang, Ying'
'Huo, Jian Zhong'
'Du, Gui Xiang'

_publ_section_title
;
 Hydrothermal syntheses of a series of cluster-based micro-porous
 luminescent cadmium(ii) metal--organic frameworks with
 4-amino-benzene-1,2,4-triazole: topological diversity, gas absorption and
 photo-luminescent characterization
;
_journal_issue 48
_journal_name_full 'RSC Advances'
_journal_page_first 25172
_journal_paper_doi 10.1039/c4ra03077j
_journal_volume 4
_journal_year 2014
_chemical_formula_moiety 'C32 H32 Cd3 Cl6 N16'
_chemical_formula_sum 'C32 H32 Cd3 Cl6 N16'
_chemical_formula_weight 1190.64
_space_group_IT_number 32
_space_group_name_Hall 'P 2 -2ab'
_space_group_name_H-M_alt 'P b a 2'
_symmetry_cell_setting orthorhombic
_symmetry_space_group_name_Hall 'P 2 -2ab'
_symmetry_space_group_name_H-M 'P b a 2'
_atom_sites_solution_hydrogens geom
_atom_sites_solution_primary direct
_atom_sites_solution_secondary difmap
_audit_creation_method SHELXL-97
_cell_angle_alpha 90.00
_cell_angle_beta 90.00
_cell_angle_gamma 90.00
_cell_formula_units_Z 2
_cell_length_a 16.829(4)
_cell_length_b 21.250(6)
_cell_length_c 7.2108(19)
_cell_measurement_reflns_used 1018
_cell_measurement_temperature 173(2)
_cell_measurement_theta_max 19.25
_cell_measurement_theta_min 2.27
_cell_volume 2578.7(12)
_computing_structure_refinement 'SHELXL-97 (Sheldrick, 2008)'
_computing_structure_solution 'SHELXS-97 (Sheldrick, 2008)'
_diffrn_ambient_temperature 173(2)
_diffrn_measured_fraction_theta_full 0.991
_diffrn_measured_fraction_theta_max 0.991
_diffrn_radiation_monochromator graphite
_diffrn_radiation_source 'fine-focus sealed tube'
_diffrn_radiation_type MoK\a
_diffrn_radiation_wavelength 0.71073
_diffrn_reflns_av_R_equivalents 0.0846
_diffrn_reflns_av_sigmaI/netI 0.1182
_diffrn_reflns_limit_h_max 18
_diffrn_reflns_limit_h_min -20
_diffrn_reflns_limit_k_max 26
_diffrn_reflns_limit_k_min -23
_diffrn_reflns_limit_l_max 8
_diffrn_reflns_limit_l_min -8
_diffrn_reflns_number 12291
_diffrn_reflns_theta_full 26.00
_diffrn_reflns_theta_max 26.00
_diffrn_reflns_theta_min 1.54
_exptl_absorpt_coefficient_mu 1.575
_exptl_absorpt_correction_T_max 0.8335
_exptl_absorpt_correction_T_min 0.6942
_exptl_absorpt_correction_type multi-scan
_exptl_absorpt_process_details 'SADABS (Bruker, 2000)'
_exptl_crystal_density_diffrn 1.533
_exptl_crystal_density_method 'not measured'
_exptl_crystal_F_000 1164
_exptl_crystal_size_max 0.25
_exptl_crystal_size_mid 0.15
_exptl_crystal_size_min 0.12
_platon_squeeze_details
;
;
_refine_diff_density_max 0.907
_refine_diff_density_min -0.690
_refine_diff_density_rms 0.113
_refine_ls_abs_structure_details 'Flack H D (1983), Acta Cryst. A39, 876-881'
_refine_ls_abs_structure_Flack 0.40(6)
_refine_ls_extinction_method none
_refine_ls_goodness_of_fit_ref 0.997
_refine_ls_hydrogen_treatment constr
_refine_ls_matrix_type full
_refine_ls_number_parameters 259
_refine_ls_number_reflns 4622
_refine_ls_number_restraints 1
_refine_ls_restrained_S_all 0.997
_refine_ls_R_factor_all 0.0854
_refine_ls_R_factor_gt 0.0542
_refine_ls_shift/su_max 0.000
_refine_ls_shift/su_mean 0.000
_refine_ls_structure_factor_coef Fsqd
_refine_ls_weighting_details 'calc w=1/[\s^2^(Fo^2^)+(0.0159P)^2^+0.0000P] where P=(Fo^2^+2Fc^2^)/3'
_refine_ls_weighting_scheme calc
_refine_ls_wR_factor_gt 0.0893
_refine_ls_wR_factor_ref 0.0965
_reflns_number_gt 2998
_reflns_number_total 4622
_reflns_threshold_expression >2sigma(I)
_cod_data_source_file c4ra03077j2.cif
_cod_data_source_block 1
_cod_depositor_comments
;
The following automatic conversions were performed:

data item '_symmetry_cell_setting' value 'Orthorhombic' was changed
to 'orthorhombic' in accordance with the
/home/saulius/struct/COD-crude-data/automatic-downloads/DataCite-retrospective/RSC/depositions/lib/dictionaries/cif_core.dic
dictionary named 'cif_core.dic' version 2.4.2 last updated on
2011-04-26.

Automatic conversion script
Id: cif_fix_values 6909 2019-04-08 15:41:33Z antanas 
;
_cod_original_cell_volume 2578.6(12)
_cod_database_code 7235676

loop_
_symmetry_equiv_pos_as_xyz
'x, y, z'
'-x, -y, z'
'x+1/2, -y+1/2, z'
'-x+1/2, y+1/2, z'

loop_
_atom_site_label
_atom_site_type_symbol
_atom_site_fract_x
_atom_site_fract_y
_atom_site_fract_z
_atom_site_U_iso_or_equiv
_atom_site_adp_type
_atom_site_occupancy
_atom_site_symmetry_multiplicity
_atom_site_calc_flag
_atom_site_refinement_flags
C1 C 0.7391(5) 1.3450(4) 0.3385(12) 0.031(2) Uani 1 1 d .
C2 C 0.6637(5) 1.3265(4) 0.2946(16) 0.030(2) Uani 1 1 d .
H2 H 0.6233 1.3571 0.2754 0.036 Uiso 1 1 calc R
C3 C 0.6464(5) 1.2638(4) 0.2785(13) 0.036(2) Uani 1 1 d .
H3 H 0.5937 1.2516 0.2482 0.043 Uiso 1 1 calc R
C4 C 0.7020(5) 1.2186(4) 0.3045(19) 0.0225(19) Uani 1 1 d .
C5 C 0.7786(5) 1.2357(4) 0.3444(14) 0.041(3) Uani 1 1 d .
H5 H 0.8179 1.2040 0.3597 0.050 Uiso 1 1 calc R
C6 C 0.7995(6) 1.2988(4) 0.3628(13) 0.040(3) Uani 1 1 d .
H6 H 0.8526 1.3106 0.3908 0.048 Uiso 1 1 calc R
C7 C 0.6098(5) 1.1269(4) 0.3246(15) 0.034(2) Uani 1 1 d .
H7 H 0.5656 1.1493 0.3734 0.041 Uiso 1 1 calc R
C8 C 0.7264(6) 1.1055(4) 0.2252(12) 0.031(2) Uani 1 1 d .
H8 H 0.7803 1.1099 0.1877 0.038 Uiso 1 1 calc R
C9 C 0.7925(6) 0.5759(4) -0.2321(11) 0.031(2) Uani 1 1 d .
C10 C 0.7225(6) 0.6092(4) -0.2453(12) 0.039(3) Uani 1 1 d .
H10 H 0.6733 0.5881 -0.2635 0.047 Uiso 1 1 calc R
C11 C 0.7254(5) 0.6747(4) -0.2312(12) 0.033(2) Uani 1 1 d .
H11 H 0.6785 0.6987 -0.2507 0.040 Uiso 1 1 calc R
C12 C 0.7941(5) 0.7043(4) -0.1902(19) 0.026(2) Uani 1 1 d .
C13 C 0.8653(5) 0.6723(4) -0.1781(14) 0.031(2) Uani 1 1 d .
H13 H 0.9136 0.6937 -0.1528 0.037 Uiso 1 1 calc R
C14 C 0.8635(5) 0.6071(4) -0.2044(15) 0.039(2) Uani 1 1 d .
H14 H 0.9118 0.5839 -0.2031 0.047 Uiso 1 1 calc R
C15 C 0.8558(5) 0.8114(4) -0.2302(14) 0.035(3) Uani 1 1 d .
H15 H 0.9035 0.7976 -0.2875 0.042 Uiso 1 1 calc R
C16 C 0.7412(5) 0.8117(4) -0.1069(13) 0.033(2) Uani 1 1 d .
H16 H 0.6913 0.7984 -0.0590 0.039 Uiso 1 1 calc R
Cd1 Cd 0.71947(4) 0.95853(3) 0.05371(11) 0.03543(17) Uani 1 1 d .
Cd2 Cd 0.5000 1.0000 0.30433(15) 0.0304(2) Uani 1 2 d S
Cl1 Cl 0.86691(15) 0.99930(13) 0.0845(5) 0.0669(8) Uani 1 1 d .
Cl2 Cl 0.42838(13) 1.07279(10) 0.0542(6) 0.0545(7) Uani 1 1 d .
Cl3 Cl 0.43854(13) 1.07259(10) 0.5507(5) 0.0509(6) Uani 1 1 d .
N1 N 0.7617(4) 1.4094(3) 0.3420(11) 0.033(2) Uani 1 1 d .
H1A H 0.8082 1.4127 0.4083 0.040 Uiso 1 1 calc R
H1B H 0.7233 1.4314 0.4057 0.040 Uiso 1 1 calc R
N2 N 0.6863(4) 1.0526(3) 0.2248(9) 0.0321(19) Uani 1 1 d .
N3 N 0.6088(4) 1.0667(3) 0.2864(11) 0.0311(17) Uani 1 1 d .
N4 N 0.6798(4) 1.1531(3) 0.2870(10) 0.0232(15) Uani 1 1 d .
N5 N 0.7910(4) 0.5096(3) -0.2393(9) 0.038(2) Uani 1 1 d .
H5A H 0.8367 0.4959 -0.2968 0.046 Uiso 1 1 calc R
H5B H 0.7488 0.4973 -0.3117 0.046 Uiso 1 1 calc R
N6 N 0.7652(5) 0.8705(3) -0.1119(10) 0.035(2) Uani 1 1 d .
N7 N 0.8395(4) 0.8702(3) -0.1915(13) 0.044(2) Uani 1 1 d .
N8 N 0.7961(4) 0.7728(3) -0.1781(11) 0.0272(17) Uani 1 1 d .

loop_
_atom_site_aniso_label
_atom_site_aniso_U_11
_atom_site_aniso_U_22
_atom_site_aniso_U_33
_atom_site_aniso_U_23
_atom_site_aniso_U_13
_atom_site_aniso_U_12
C1 0.037(6) 0.036(6) 0.019(6) 0.002(4) 0.000(4) -0.002(5)
C2 0.029(5) 0.030(5) 0.031(5) 0.011(6) -0.001(6) -0.004(4)
C3 0.039(5) 0.038(6) 0.031(6) -0.003(5) -0.004(5) -0.001(4)
C4 0.030(5) 0.015(4) 0.022(5) 0.001(5) -0.005(6) -0.001(4)
C5 0.048(7) 0.031(6) 0.046(7) -0.002(5) 0.015(6) -0.001(5)
C6 0.055(7) 0.029(6) 0.037(6) -0.011(4) -0.005(5) -0.011(5)
C7 0.029(5) 0.035(5) 0.037(6) -0.005(5) 0.009(5) -0.005(4)
C8 0.055(7) 0.015(5) 0.025(5) 0.003(4) -0.010(5) 0.004(5)
C9 0.054(6) 0.025(5) 0.014(5) 0.001(4) 0.002(5) -0.017(5)
C10 0.047(6) 0.037(6) 0.034(6) 0.002(5) 0.002(5) 0.005(5)
C11 0.037(6) 0.030(5) 0.032(6) 0.001(4) -0.010(5) 0.006(4)
C12 0.036(5) 0.021(5) 0.020(5) 0.008(5) 0.010(6) -0.003(4)
C13 0.034(5) 0.029(5) 0.029(5) -0.004(5) -0.004(5) -0.006(4)
C14 0.048(6) 0.045(6) 0.024(5) -0.009(6) -0.002(6) 0.021(5)
C15 0.042(6) 0.033(6) 0.030(7) 0.001(5) 0.012(5) -0.004(5)
C16 0.032(6) 0.031(6) 0.035(6) -0.013(5) 0.007(5) 0.007(5)
Cd1 0.0489(4) 0.0222(3) 0.0352(3) -0.0023(4) 0.0012(5) 0.0031(3)
Cd2 0.0337(5) 0.0266(5) 0.0309(5) 0.000 0.000 -0.0052(4)
Cl1 0.0623(19) 0.0616(17) 0.077(2) 0.003(2) 0.0045(17) 0.0037(13)
Cl2 0.0463(14) 0.0567(15) 0.0604(16) 0.027(3) -0.014(2) -0.0098(12)
Cl3 0.0486(14) 0.0535(15) 0.0507(15) -0.014(2) 0.003(2) -0.0026(12)
N1 0.036(5) 0.027(4) 0.036(5) 0.008(4) -0.001(4) -0.012(3)
N2 0.049(5) 0.029(5) 0.019(4) -0.006(3) 0.003(4) 0.005(4)
N3 0.030(4) 0.037(4) 0.027(4) -0.003(4) 0.008(4) 0.006(3)
N4 0.033(4) 0.015(4) 0.021(4) 0.005(4) -0.006(4) -0.002(3)
N5 0.064(5) 0.019(4) 0.032(6) 0.000(4) 0.008(4) 0.001(4)
N6 0.047(6) 0.024(5) 0.034(5) -0.001(4) -0.009(4) 0.006(4)
N7 0.038(5) 0.039(5) 0.057(5) -0.002(5) 0.007(5) -0.010(4)
N8 0.027(4) 0.035(4) 0.020(4) -0.004(4) 0.001(4) -0.003(3)

loop_
_atom_type_symbol
_atom_type_description
_atom_type_scat_dispersion_real
_atom_type_scat_dispersion_imag
_atom_type_scat_source
C C 0.0033 0.0016 'International Tables Vol C Tables 4.2.6.8 and 6.1.1.4'
H H 0.0000 0.0000 'International Tables Vol C Tables 4.2.6.8 and 6.1.1.4'
N N 0.0061 0.0033 'International Tables Vol C Tables 4.2.6.8 and 6.1.1.4'
Cl Cl 0.1484 0.1585 'International Tables Vol C Tables 4.2.6.8 and 6.1.1.4'
Cd Cd -0.8075 1.2024 'International Tables Vol C Tables 4.2.6.8 and 6.1.1.4'

loop_
_geom_angle_atom_site_label_1
_geom_angle_atom_site_label_2
_geom_angle_atom_site_label_3
_geom_angle
_geom_angle_site_symmetry_1
_geom_angle_site_symmetry_3
C2 C1 N1 121.9(8) . .
C2 C1 C6 119.6(8) . .
N1 C1 C6 118.2(8) . .
C1 C2 C3 119.8(8) . .
C1 C2 H2 120.1 . .
C3 C2 H2 120.1 . .
C4 C3 C2 122.1(8) . .
C4 C3 H3 118.9 . .
C2 C3 H3 118.9 . .
C3 C4 C5 119.5(8) . .
C3 C4 N4 119.4(7) . .
C5 C4 N4 121.1(7) . .
C4 C5 C6 120.8(9) . .
C4 C5 H5 119.6 . .
C6 C5 H5 119.6 . .
C5 C6 C1 118.2(9) . .
C5 C6 H6 120.9 . .
C1 C6 H6 120.9 . .
N3 C7 N4 112.2(8) . .
N3 C7 H7 123.9 . .
N4 C7 H7 123.9 . .
N2 C8 N4 110.0(8) . .
N2 C8 H8 125.0 . .
N4 C8 H8 125.0 . .
C10 C9 C14 120.2(8) . .
C10 C9 N5 119.7(8) . .
C14 C9 N5 120.0(9) . .
C9 C10 C11 118.5(9) . .
C9 C10 H10 120.7 . .
C11 C10 H10 120.7 . .
C12 C11 C10 120.7(8) . .
C12 C11 H11 119.7 . .
C10 C11 H11 119.7 . .
C11 C12 C13 122.0(8) . .
C11 C12 N8 119.8(8) . .
C13 C12 N8 117.8(7) . .
C12 C13 C14 117.4(8) . .
C12 C13 H13 121.3 . .
C14 C13 H13 121.3 . .
C9 C14 C13 120.9(8) . .
C9 C14 H14 119.5 . .
C13 C14 H14 119.5 . .
N7 C15 N8 111.5(8) . .
N7 C15 H15 124.3 . .
N8 C15 H15 124.3 . .
N6 C16 N8 111.3(8) . .
N6 C16 H16 124.4 . .
N8 C16 H16 124.4 . .
N1 Cd1 N6 93.0(2) 4_645 .
N1 Cd1 N5 176.4(2) 4_645 4_655
N6 Cd1 N5 86.3(2) . 4_655
N1 Cd1 N2 87.0(2) 4_645 .
N6 Cd1 N2 174.2(3) . .
N5 Cd1 N2 93.4(2) 4_655 .
N1 Cd1 Cl2 90.83(19) 4_645 2_675
N6 Cd1 Cl2 96.4(2) . 2_675
N5 Cd1 Cl2 92.71(19) 4_655 2_675
N2 Cd1 Cl2 89.44(19) . 2_675
N1 Cd1 Cl1 86.82(18) 4_645 .
N6 Cd1 Cl1 89.8(2) . .
N5 Cd1 Cl1 89.71(18) 4_655 .
N2 Cd1 Cl1 84.4(2) . .
Cl2 Cd1 Cl1 173.50(10) 2_675 .
N3 Cd2 N3 173.6(4) 2_675 .
N3 Cd2 Cl3 95.01(18) 2_675 .
N3 Cd2 Cl3 89.42(18) . .
N3 Cd2 Cl3 89.42(18) 2_675 2_675
N3 Cd2 Cl3 95.01(18) . 2_675
Cl3 Cd2 Cl3 92.54(16) . 2_675
N3 Cd2 Cl2 87.99(18) 2_675 2_675
N3 Cd2 Cl2 87.68(18) . 2_675
Cl3 Cd2 Cl2 176.82(8) . 2_675
Cl3 Cd2 Cl2 86.41(9) 2_675 2_675
N3 Cd2 Cl2 87.68(18) 2_675 .
N3 Cd2 Cl2 87.99(18) . .
Cl3 Cd2 Cl2 86.41(9) . .
Cl3 Cd2 Cl2 176.82(8) 2_675 .
Cl2 Cd2 Cl2 94.79(17) 2_675 .
Cd1 Cl2 Cd2 106.74(10) 2_675 .
C1 N1 Cd1 116.7(6) . 4_655
C1 N1 H1A 108.1 . .
Cd1 N1 H1A 108.1 4_655 .
C1 N1 H1B 108.1 . .
Cd1 N1 H1B 108.1 4_655 .
H1A N1 H1B 107.3 . .
C8 N2 N3 107.1(7) . .
C8 N2 Cd1 126.3(6) . .
N3 N2 Cd1 123.3(5) . .
C7 N3 N2 105.2(6) . .
C7 N3 Cd2 126.5(6) . .
N2 N3 Cd2 128.3(5) . .
C7 N4 C8 105.5(7) . .
C7 N4 C4 127.9(7) . .
C8 N4 C4 126.6(7) . .
C9 N5 Cd1 115.1(5) . 4_645
C9 N5 H5A 108.5 . .
Cd1 N5 H5A 108.5 4_645 .
C9 N5 H5B 108.5 . .
Cd1 N5 H5B 108.5 4_645 .
H5A N5 H5B 107.5 . .
C16 N6 N7 106.7(7) . .
C16 N6 Cd1 130.0(6) . .
N7 N6 Cd1 120.9(5) . .
C15 N7 N6 106.5(7) . .
C16 N8 C15 104.1(8) . .
C16 N8 C12 128.4(8) . .
C15 N8 C12 127.4(7) . .

loop_
_geom_bond_atom_site_label_1
_geom_bond_atom_site_label_2
_geom_bond_distance
_geom_bond_site_symmetry_2
C1 C2 1.366(11) .
C1 N1 1.420(10) .
C1 C6 1.424(12) .
C2 C3 1.370(10) .
C2 H2 0.9500 .
C3 C4 1.353(10) .
C3 H3 0.9500 .
C4 C5 1.369(11) .
C4 N4 1.448(9) .
C5 C6 1.393(11) .
C5 H5 0.9500 .
C6 H6 0.9500 .
C7 N3 1.309(9) .
C7 N4 1.331(9) .
C7 H7 0.9500 .
C8 N2 1.311(10) .
C8 N4 1.356(10) .
C8 H8 0.9500 .
C9 C10 1.379(11) .
C9 C14 1.380(11) .
C9 N5 1.410(10) .
C10 C11 1.396(11) .
C10 H10 0.9500 .
C11 C12 1.348(11) .
C11 H11 0.9500 .
C12 C13 1.379(11) .
C12 N8 1.459(10) .
C13 C14 1.399(11) .
C13 H13 0.9500 .
C14 H14 0.9500 .
C15 N7 1.309(10) .
C15 N8 1.350(10) .
C15 H15 0.9500 .
C16 N6 1.314(11) .
C16 N8 1.343(10) .
C16 H16 0.9500 .
Cd1 N1 2.348(7) 4_645
Cd1 N6 2.349(7) .
Cd1 N5 2.382(7) 4_655
Cd1 N2 2.414(7) .
Cd1 Cl2 2.576(2) 2_675
Cd1 Cl1 2.638(3) .
Cd2 N3 2.319(7) 2_675
Cd2 N3 2.319(7) .
Cd2 Cl3 2.570(3) .
Cd2 Cl3 2.570(3) 2_675
Cd2 Cl2 2.664(3) 2_675
Cd2 Cl2 2.664(3) .
Cl2 Cd1 2.576(2) 2_675
N1 Cd1 2.348(7) 4_655
N1 H1A 0.9200 .
N1 H1B 0.9200 .
N2 N3 1.410(8) .
N5 Cd1 2.382(7) 4_645
N5 H5A 0.9200 .
N5 H5B 0.9200 .
N6 N7 1.376(10) .

loop_
_platon_squeeze_void_nr
_platon_squeeze_void_average_x
_platon_squeeze_void_average_y
_platon_squeeze_void_average_z
_platon_squeeze_void_volume
_platon_squeeze_void_count_electrons
_platon_squeeze_void_content
1 0.000 0.000 0.058 356 161 ' '
2 0.500 0.500 -0.061 356 161 ' '
